data_1572873
loop_
_publ_author_name
'Xin, Shuang'
'Liao, Jibang'
'Tang, Qi'
'Feng, Xiaoming'
'Liu, Xiaohua'

_publ_section_title
;
 Photoinduced copper-catalyzed asymmetric cyanoalkylalkynylation of
 alkenes, terminal alkynes, and oximes.
;
_journal_issue 44
_journal_name_full 'Chemical science'
_journal_page_first 18557
_journal_page_last 18563
_journal_paper_doi 10.1039/d4sc05642f
_journal_volume 15
_journal_year 2024
_chemical_absolute_configuration ad
_chemical_formula_moiety 'C26 H28 O'
_chemical_formula_sum 'C26 H28 O'
_chemical_formula_weight 356.48
_space_group_crystal_system monoclinic
_space_group_IT_number 4
_space_group_name_Hall 'P 2yb'
_space_group_name_H-M_alt 'P 1 21 1'
_atom_sites_solution_hydrogens geom
_atom_sites_solution_primary dual
_audit_creation_method SHELXL-2019/1
_audit_update_record
;
2024-02-08 deposited with the CCDC.	2024-10-14 downloaded from the CCDC.
;
_cell_angle_alpha 90
_cell_angle_beta 96.5190(10)
_cell_angle_gamma 90
_cell_formula_units_Z 2
_cell_length_a 13.2149(3)
_cell_length_b 5.50840(10)
_cell_length_c 13.7281(4)
_cell_measurement_reflns_used 9955
_cell_measurement_temperature 173(2)
_cell_measurement_theta_max 68.26
_cell_measurement_theta_min 3.37
_cell_volume 992.85(4)
_computing_cell_refinement 'Bruker SAINT'
_computing_data_collection 'Bruker APEX3'
_computing_data_reduction 'Bruker SAINT'
_computing_molecular_graphics 'Bruker SHELXTL'
_computing_publication_material 'Bruker SHELXTL'
_computing_structure_refinement 'SHELXL-2019/1 (Sheldrick, 2019)'
_computing_structure_solution 'SHELXT (Sheldrick 2008)'
_diffrn_ambient_temperature 173(2)
_diffrn_measured_fraction_theta_full 0.992
_diffrn_measured_fraction_theta_max 0.992
_diffrn_measurement_device_type 'Bruker D8 Venture Photon II'
_diffrn_measurement_method '\f and \w scans'
_diffrn_radiation_type CuK\a
_diffrn_radiation_wavelength 1.54178
_diffrn_reflns_av_R_equivalents 0.0442
_diffrn_reflns_av_unetI/netI 0.0383
_diffrn_reflns_Laue_measured_fraction_full 0.992
_diffrn_reflns_Laue_measured_fraction_max 0.992
_diffrn_reflns_limit_h_max 15
_diffrn_reflns_limit_h_min -15
_diffrn_reflns_limit_k_max 6
_diffrn_reflns_limit_k_min -6
_diffrn_reflns_limit_l_max 16
_diffrn_reflns_limit_l_min -16
_diffrn_reflns_number 12921
_diffrn_reflns_point_group_measured_fraction_full 0.973
_diffrn_reflns_point_group_measured_fraction_max 0.971
_diffrn_reflns_theta_full 67.679
_diffrn_reflns_theta_max 68.252
_diffrn_reflns_theta_min 3.240
_exptl_absorpt_coefficient_mu 0.536
_exptl_absorpt_correction_T_max 1.0000
_exptl_absorpt_correction_T_min 0.7025
_exptl_absorpt_correction_type numerical
_exptl_absorpt_process_details 'SADABS (Krause et al., 2015)'
_exptl_crystal_colour colourless
_exptl_crystal_density_diffrn 1.192
_exptl_crystal_description rod
_exptl_crystal_F_000 384
_exptl_crystal_recrystallization_method 'Re-crystallisation from solvent: DCM, PE'
_exptl_crystal_size_max 0.640
_exptl_crystal_size_mid 0.091
_exptl_crystal_size_min 0.057
_refine_diff_density_max 0.143
_refine_diff_density_min -0.138
_refine_diff_density_rms 0.030
_refine_ls_abs_structure_details
; 
 Flack x determined using 1431 quotients [(I+)-(I-)]/[(I+)+(I-)] 
 (Parsons, Flack and Wagner, Acta Cryst. B69 (2013) 249-259). 
;
_refine_ls_abs_structure_Flack -0.09(12)
_refine_ls_extinction_coef 0.0123(13)
_refine_ls_extinction_expression Fc^*^=kFc[1+0.001xFc^2^\l^3^/sin(2\q)]^-1/4^
_refine_ls_extinction_method 'SHELXL-2019/1 (Sheldrick 2019)'
_refine_ls_goodness_of_fit_ref 1.066
_refine_ls_hydrogen_treatment constr
_refine_ls_matrix_type full
_refine_ls_number_parameters 245
_refine_ls_number_reflns 3545
_refine_ls_number_restraints 1
_refine_ls_restrained_S_all 1.066
_refine_ls_R_factor_all 0.0326
_refine_ls_R_factor_gt 0.0304
_refine_ls_shift/su_max 0.000
_refine_ls_shift/su_mean 0.000
_refine_ls_structure_factor_coef Fsqd
_refine_ls_weighting_details 'w=1/[\s^2^(Fo^2^)+(0.0373P)^2^+0.1181P] where P=(Fo^2^+2Fc^2^)/3'
_refine_ls_weighting_scheme calc
_refine_ls_wR_factor_gt 0.0782
_refine_ls_wR_factor_ref 0.0793
_reflns_Friedel_coverage 0.760
_reflns_Friedel_fraction_full 0.949
_reflns_Friedel_fraction_max 0.945
_reflns_number_gt 3421
_reflns_number_total 3545
_reflns_threshold_expression 'I > 2\s(I)'
_cod_data_source_file d4sc05642f2.cif
_cod_data_source_block xuj022
_cod_depositor_comments 'Adding full bibliography for 1572873.cif.'
_cod_original_sg_symbol_H-M 'P 21'
_cod_database_code 1572873
_shelx_shelxl_version_number 2019/1
_shelx_space_group_comment
; 
The symmetry employed for this shelxl refinement is uniquely defined 
by the following loop, which should always be used as a source of 
symmetry information in preference to the above space-group names. 
They are only intended as comments. 
;
_shelx_estimated_absorpt_t_min 0.726
_shelx_estimated_absorpt_t_max 0.970

loop_
_space_group_symop_operation_xyz
'x, y, z'
'-x, y+1/2, -z'

loop_
_atom_site_label
_atom_site_type_symbol
_atom_site_fract_x
_atom_site_fract_y
_atom_site_fract_z
_atom_site_U_iso_or_equiv
_atom_site_adp_type
_atom_site_occupancy
_atom_site_site_symmetry_order
_atom_site_calc_flag
_atom_site_refinement_flags_posn
_atom_site_refinement_flags_adp
_atom_site_refinement_flags_occupancy
_atom_site_disorder_assembly
_atom_site_disorder_group
O O 0.41190(11) 0.2077(3) 0.19678(10) 0.0375(3) Uani 1 1 d . . . . .
C1 C 0.76903(14) 0.3483(3) 0.62987(12) 0.0259(4) Uani 1 1 d . . . . .
H1A H 0.724063 0.204088 0.627133 0.031 Uiso 1 1 calc R U . . .
H1B H 0.820494 0.319992 0.584025 0.031 Uiso 1 1 calc R U . . .
C2 C 0.70514(13) 0.5696(4) 0.59485(11) 0.0244(4) Uani 1 1 d . . . . .
H2A H 0.744081 0.718984 0.614017 0.029 Uiso 1 1 calc R U . . .
H2B H 0.642298 0.571719 0.627825 0.029 Uiso 1 1 calc R U . . .
C3 C 0.67591(12) 0.5701(3) 0.48293(11) 0.0213(3) Uani 1 1 d . . . . .
H3A H 0.639179 0.415015 0.464775 0.026 Uiso 1 1 calc R U . . .
C4 C 0.60281(12) 0.7814(3) 0.45268(11) 0.0244(4) Uani 1 1 d . . . . .
H4A H 0.540866 0.761779 0.486277 0.029 Uiso 1 1 calc R U . . .
H4B H 0.635959 0.935165 0.476029 0.029 Uiso 1 1 calc R U . . .
C5 C 0.57063(13) 0.8025(3) 0.34203(12) 0.0258(4) Uani 1 1 d . . . . .
H5A H 0.527254 0.948174 0.329441 0.031 Uiso 1 1 calc R U . . .
H5B H 0.632209 0.825505 0.308191 0.031 Uiso 1 1 calc R U . . .
C6 C 0.51269(13) 0.5819(4) 0.29888(12) 0.0271(4) Uani 1 1 d . . . . .
H6A H 0.453049 0.553597 0.334991 0.032 Uiso 1 1 calc R U . . .
H6B H 0.557354 0.437507 0.308262 0.032 Uiso 1 1 calc R U . . .
C7 C 0.47611(13) 0.6094(4) 0.18985(12) 0.0255(4) Uani 1 1 d . . . . .
H7A H 0.431940 0.754580 0.180235 0.031 Uiso 1 1 calc R U . . .
H7B H 0.535741 0.635559 0.153488 0.031 Uiso 1 1 calc R U . . .
C8 C 0.41782(12) 0.3906(3) 0.14825(12) 0.0239(4) Uani 1 1 d . . . . .
C11 C 0.82311(12) 0.3711(3) 0.73263(11) 0.0215(3) Uani 1 1 d . . . . .
C12 C 0.89102(13) 0.5605(3) 0.75622(12) 0.0257(4) Uani 1 1 d . . . . .
H12A H 0.900007 0.681417 0.708598 0.031 Uiso 1 1 calc R U . . .
C13 C 0.94582(14) 0.5753(4) 0.84837(13) 0.0306(4) Uani 1 1 d . . . . .
H13A H 0.992308 0.705220 0.863164 0.037 Uiso 1 1 calc R U . . .
C14 C 0.93316(14) 0.4021(4) 0.91878(12) 0.0327(4) Uani 1 1 d . . . . .
H14A H 0.970986 0.412273 0.981763 0.039 Uiso 1 1 calc R U . . .
C15 C 0.86502(14) 0.2136(4) 0.89699(13) 0.0313(4) Uani 1 1 d . . . . .
H15A H 0.855303 0.095103 0.945358 0.038 Uiso 1 1 calc R U . . .
C16 C 0.81072(13) 0.1978(3) 0.80410(12) 0.0256(4) Uani 1 1 d . . . . .
H16A H 0.764650 0.067012 0.789353 0.031 Uiso 1 1 calc R U . . .
C21 C 0.77015(12) 0.5787(3) 0.42904(10) 0.0212(3) Uani 1 1 d . . . . .
C22 C 0.84032(14) 0.7677(4) 0.44472(13) 0.0290(4) Uani 1 1 d . . . . .
H22A H 0.829023 0.893180 0.489715 0.035 Uiso 1 1 calc R U . . .
C23 C 0.92666(14) 0.7752(4) 0.39541(15) 0.0349(4) Uani 1 1 d . . . . .
H23A H 0.973882 0.904806 0.407119 0.042 Uiso 1 1 calc R U . . .
C24 C 0.94390(14) 0.5938(4) 0.32928(15) 0.0351(4) Uani 1 1 d . . . . .
H24A H 1.002522 0.599258 0.295184 0.042 Uiso 1 1 calc R U . . .
C25 C 0.87529(15) 0.4056(4) 0.31336(13) 0.0326(4) Uani 1 1 d . . . . .
H25A H 0.886926 0.280275 0.268407 0.039 Uiso 1 1 calc R U . . .
C26 C 0.78909(13) 0.3982(4) 0.36281(12) 0.0250(4) Uani 1 1 d . . . . .
H26A H 0.742400 0.267502 0.351085 0.030 Uiso 1 1 calc R U . . .
C31 C 0.36373(12) 0.4021(3) 0.04585(11) 0.0226(3) Uani 1 1 d . . . . .
C32 C 0.37769(13) 0.5906(4) -0.01810(12) 0.0287(4) Uani 1 1 d . . . . .
H32A H 0.424055 0.717769 0.001778 0.034 Uiso 1 1 calc R U . . .
C33 C 0.32378(15) 0.5943(4) -0.11171(13) 0.0342(4) Uani 1 1 d . . . . .
H33A H 0.334082 0.722711 -0.155703 0.041 Uiso 1 1 calc R U . . .
C34 C 0.25551(14) 0.4110(4) -0.14021(12) 0.0337(4) Uani 1 1 d . . . . .
H34A H 0.218557 0.413978 -0.203736 0.040 Uiso 1 1 calc R U . . .
C35 C 0.24078(15) 0.2231(4) -0.07653(14) 0.0347(4) Uani 1 1 d . . . . .
H35A H 0.193395 0.097891 -0.096244 0.042 Uiso 1 1 calc R U . . .
C36 C 0.29510(14) 0.2170(4) 0.01618(13) 0.0298(4) Uani 1 1 d . . . . .
H36A H 0.285481 0.086564 0.059449 0.036 Uiso 1 1 calc R U . . .

loop_
_atom_site_aniso_label
_atom_site_aniso_U_11
_atom_site_aniso_U_22
_atom_site_aniso_U_33
_atom_site_aniso_U_23
_atom_site_aniso_U_13
_atom_site_aniso_U_12
O 0.0507(8) 0.0251(7) 0.0344(7) 0.0076(6) -0.0056(6) -0.0043(6)
C1 0.0319(9) 0.0216(10) 0.0235(8) -0.0018(7) 0.0003(6) -0.0003(7)
C2 0.0273(8) 0.0261(9) 0.0198(7) -0.0019(7) 0.0025(6) 0.0036(7)
C3 0.0223(7) 0.0213(9) 0.0202(7) -0.0014(6) 0.0015(6) -0.0005(7)
C4 0.0251(8) 0.0237(10) 0.0238(8) -0.0028(6) 0.0000(6) 0.0040(7)
C5 0.0267(8) 0.0242(9) 0.0255(8) 0.0019(7) -0.0010(6) 0.0029(7)
C6 0.0296(8) 0.0261(9) 0.0244(7) 0.0031(7) -0.0018(6) 0.0001(7)
C7 0.0264(8) 0.0245(9) 0.0249(8) 0.0030(7) -0.0008(6) -0.0003(7)
C8 0.0249(8) 0.0210(9) 0.0260(7) 0.0017(7) 0.0033(6) 0.0032(7)
C11 0.0210(7) 0.0211(9) 0.0227(7) 0.0001(7) 0.0035(6) 0.0029(6)
C12 0.0311(8) 0.0228(10) 0.0234(7) 0.0017(7) 0.0043(6) -0.0018(7)
C13 0.0296(8) 0.0321(11) 0.0295(8) -0.0039(8) 0.0008(6) -0.0058(8)
C14 0.0317(9) 0.0401(11) 0.0246(8) 0.0021(8) -0.0036(6) 0.0008(9)
C15 0.0316(9) 0.0336(11) 0.0286(8) 0.0116(8) 0.0035(7) 0.0031(8)
C16 0.0236(8) 0.0219(9) 0.0312(8) 0.0037(7) 0.0033(6) -0.0001(7)
C21 0.0225(7) 0.0198(8) 0.0211(7) 0.0030(6) 0.0015(6) 0.0022(6)
C22 0.0316(9) 0.0216(10) 0.0344(9) -0.0036(7) 0.0058(7) -0.0015(7)
C23 0.0291(9) 0.0271(11) 0.0496(11) 0.0022(9) 0.0094(8) -0.0055(8)
C24 0.0288(9) 0.0331(11) 0.0458(10) 0.0064(9) 0.0150(7) 0.0039(8)
C25 0.0358(9) 0.0291(10) 0.0350(9) -0.0042(8) 0.0128(7) 0.0057(8)
C26 0.0257(8) 0.0219(9) 0.0274(7) -0.0016(7) 0.0037(6) -0.0001(7)
C31 0.0225(7) 0.0217(9) 0.0238(7) -0.0025(7) 0.0030(6) 0.0040(7)
C32 0.0314(9) 0.0271(10) 0.0273(8) 0.0003(7) 0.0018(6) -0.0017(8)
C33 0.0427(10) 0.0346(11) 0.0248(8) 0.0056(8) 0.0019(7) 0.0004(9)
C34 0.0355(9) 0.0397(12) 0.0244(8) -0.0040(8) -0.0023(7) 0.0047(9)
C35 0.0343(9) 0.0325(11) 0.0358(9) -0.0077(9) -0.0020(7) -0.0037(8)
C36 0.0344(9) 0.0231(9) 0.0313(8) 0.0004(8) 0.0020(7) -0.0010(8)

loop_
_atom_type_symbol
_atom_type_description
_atom_type_scat_dispersion_real
_atom_type_scat_dispersion_imag
_atom_type_scat_source
C C 0.0181 0.0091 'International Tables Vol C Tables 4.2.6.8 and 6.1.1.4'
H H 0.0000 0.0000 'International Tables Vol C Tables 4.2.6.8 and 6.1.1.4'
O O 0.0492 0.0322 'International Tables Vol C Tables 4.2.6.8 and 6.1.1.4'

loop_
_geom_angle_atom_site_label_1
_geom_angle_atom_site_label_2
_geom_angle_atom_site_label_3
_geom_angle
_geom_angle_site_symmetry_1
_geom_angle_site_symmetry_3
_geom_angle_publ_flag
C11 C1 C2 114.36(14) . . ?
C1 C2 C3 112.44(14) . . ?
C21 C3 C4 111.64(14) . . ?
C21 C3 C2 111.03(12) . . ?
C4 C3 C2 110.42(13) . . ?
C5 C4 C3 114.78(13) . . ?
C6 C5 C4 113.33(14) . . ?
C5 C6 C7 113.08(15) . . ?
C8 C7 C6 112.53(15) . . ?
O C8 C31 119.59(16) . . ?
O C8 C7 121.14(14) . . ?
C31 C8 C7 119.25(15) . . ?
C12 C11 C16 118.36(15) . . ?
C12 C11 C1 120.25(15) . . ?
C16 C11 C1 121.30(16) . . ?
C13 C12 C11 120.85(16) . . ?
C14 C13 C12 120.36(17) . . ?
C13 C14 C15 119.61(15) . . ?
C14 C15 C16 119.95(17) . . ?
C11 C16 C15 120.86(17) . . ?
C26 C21 C22 117.99(15) . . ?
C26 C21 C3 120.98(15) . . ?
C22 C21 C3 121.03(15) . . ?
C23 C22 C21 120.96(17) . . ?
C24 C23 C22 120.14(18) . . ?
C25 C24 C23 119.47(16) . . ?
C24 C25 C26 120.32(18) . . ?
C21 C26 C25 121.12(17) . . ?
C32 C31 C36 119.47(15) . . ?
C32 C31 C8 122.70(16) . . ?
C36 C31 C8 117.81(16) . . ?
C31 C32 C33 120.20(17) . . ?
C34 C33 C32 119.92(18) . . ?
C33 C34 C35 120.17(16) . . ?
C34 C35 C36 120.15(18) . . ?
C35 C36 C31 120.10(18) . . ?

loop_
_geom_bond_atom_site_label_1
_geom_bond_atom_site_label_2
_geom_bond_distance
_geom_bond_site_symmetry_2
_geom_bond_publ_flag
O C8 1.215(2) . ?
C1 C11 1.512(2) . ?
C1 C2 1.529(2) . ?
C2 C3 1.5412(19) . ?
C3 C21 1.520(2) . ?
C3 C4 1.539(2) . ?
C4 C5 1.535(2) . ?
C5 C6 1.520(3) . ?
C6 C7 1.527(2) . ?
C7 C8 1.507(3) . ?
C8 C31 1.504(2) . ?
C11 C12 1.391(3) . ?
C11 C16 1.392(2) . ?
C12 C13 1.387(2) . ?
C13 C14 1.382(3) . ?
C14 C15 1.385(3) . ?
C15 C16 1.393(2) . ?
C21 C26 1.389(2) . ?
C21 C22 1.394(3) . ?
C22 C23 1.392(3) . ?
C23 C24 1.386(3) . ?
C24 C25 1.378(3) . ?
C25 C26 1.391(2) . ?
C31 C32 1.386(3) . ?
C31 C36 1.394(3) . ?
C32 C33 1.397(2) . ?
C33 C34 1.381(3) . ?
C34 C35 1.383(3) . ?
C35 C36 1.389(2) . ?

loop_
_geom_torsion_atom_site_label_1
_geom_torsion_atom_site_label_2
_geom_torsion_atom_site_label_3
_geom_torsion_atom_site_label_4
_geom_torsion
_geom_torsion_site_symmetry_1
_geom_torsion_site_symmetry_2
_geom_torsion_site_symmetry_3
_geom_torsion_site_symmetry_4
_geom_torsion_publ_flag
C11 C1 C2 C3 164.33(14) . . . . ?
C1 C2 C3 C21 -61.43(19) . . . . ?
C1 C2 C3 C4 174.19(14) . . . . ?
C21 C3 C4 C5 54.63(18) . . . . ?
C2 C3 C4 C5 178.66(15) . . . . ?
C3 C4 C5 C6 61.92(19) . . . . ?
C4 C5 C6 C7 177.02(14) . . . . ?
C5 C6 C7 C8 -179.38(14) . . . . ?
C6 C7 C8 O -7.0(2) . . . . ?
C6 C7 C8 C31 171.33(14) . . . . ?
C2 C1 C11 C12 -58.2(2) . . . . ?
C2 C1 C11 C16 125.26(17) . . . . ?
C16 C11 C12 C13 0.6(2) . . . . ?
C1 C11 C12 C13 -176.01(16) . . . . ?
C11 C12 C13 C14 -0.5(3) . . . . ?
C12 C13 C14 C15 -0.2(3) . . . . ?
C13 C14 C15 C16 0.8(3) . . . . ?
C12 C11 C16 C15 0.0(2) . . . . ?
C1 C11 C16 C15 176.56(16) . . . . ?
C14 C15 C16 C11 -0.7(3) . . . . ?
C4 C3 C21 C26 -114.39(17) . . . . ?
C2 C3 C21 C26 121.92(16) . . . . ?
C4 C3 C21 C22 65.76(18) . . . . ?
C2 C3 C21 C22 -57.9(2) . . . . ?
C26 C21 C22 C23 0.1(2) . . . . ?
C3 C21 C22 C23 179.90(16) . . . . ?
C21 C22 C23 C24 0.3(3) . . . . ?
C22 C23 C24 C25 -0.5(3) . . . . ?
C23 C24 C25 C26 0.4(3) . . . . ?
C22 C21 C26 C25 -0.1(2) . . . . ?
C3 C21 C26 C25 180.00(16) . . . . ?
C24 C25 C26 C21 -0.1(3) . . . . ?
O C8 C31 C32 -171.33(17) . . . . ?
C7 C8 C31 C32 10.4(2) . . . . ?
O C8 C31 C36 10.3(2) . . . . ?
C7 C8 C31 C36 -167.99(15) . . . . ?
C36 C31 C32 C33 -0.3(3) . . . . ?
C8 C31 C32 C33 -178.67(17) . . . . ?
C31 C32 C33 C34 0.8(3) . . . . ?
C32 C33 C34 C35 -0.4(3) . . . . ?
C33 C34 C35 C36 -0.4(3) . . . . ?
C34 C35 C36 C31 0.8(3) . . . . ?
C32 C31 C36 C35 -0.4(3) . . . . ?
C8 C31 C36 C35 177.96(16) . . . . ?
